data_7133000
loop_
_publ_author_name
'Lopez, Lauren M.'
'Uible, Madeleine C.'
'Zeller, Matthias'
'Bart, Suzanne C.'

_publ_section_title
;
 Lewis base adducts of NpCl<sub>4</sub>.
;
_journal_issue 46
_journal_name_full 'Chemical communications (Cambridge, England)'
_journal_page_first 5956
_journal_page_last 5959
_journal_paper_doi 10.1039/d4cc01560f
_journal_volume 60
_journal_year 2024
_chemical_formula_sum 'C20 H20 Cl4 N4 Np'
_chemical_formula_weight 695.20
_chemical_properties_physical Air-sensitive,Moisture-sensitive,Oxygen-sensitive
_space_group_crystal_system monoclinic
_space_group_IT_number 15
_space_group_name_Hall '-C 2yc'
_space_group_name_H-M_alt 'C 1 2/c 1'
_atom_sites_solution_hydrogens geom
_atom_sites_solution_primary dual
_atom_sites_solution_secondary none
_audit_creation_method SHELXL-2019/3
_audit_update_record
;
2024-02-26 deposited with the CCDC.	2024-05-01 downloaded from the CCDC.
;
_cell_angle_alpha 90
_cell_angle_beta 127.5220(10)
_cell_angle_gamma 90
_cell_formula_units_Z 4
_cell_length_a 19.2449(8)
_cell_length_b 9.5303(4)
_cell_length_c 15.6081(11)
_cell_measurement_reflns_used 61182
_cell_measurement_temperature 150(2)
_cell_measurement_theta_max 33.1838
_cell_measurement_theta_min 2.5196
_cell_volume 2270.4(2)
_computing_cell_refinement ' SAINT V8.40B (Bruker, 2020)'
_computing_data_collection ' Apex4 v2022.10-1 (Bruker, 2022) '
_computing_data_reduction ' SAINT V8.40B (Bruker, 2020)'
_computing_structure_refinement 'SHELXL-2019/2 (Sheldrick, 2019)'
_computing_structure_solution 'SHELXT 2014/4 (Sheldrick, 2014)'
_diffrn_ambient_temperature 150(2)
_diffrn_detector_area_resol_mean 7.4074
_diffrn_detector_type 'PhotonII charge-integrating pixel array (CPAD)'
_diffrn_measured_fraction_theta_full 0.999
_diffrn_measured_fraction_theta_max 0.999
_diffrn_measurement_device 'three circle diffractometer'
_diffrn_measurement_device_type 'Bruker AXS D8 Quest'
_diffrn_measurement_method 'omega and phi scans'
_diffrn_radiation_monochromator 'Triumph curved graphite crystal'
_diffrn_radiation_type MoK\a
_diffrn_radiation_wavelength 0.71073
_diffrn_reflns_av_R_equivalents 0.0298
_diffrn_reflns_av_unetI/netI 0.0166
_diffrn_reflns_Laue_measured_fraction_full 0.999
_diffrn_reflns_Laue_measured_fraction_max 0.999
_diffrn_reflns_limit_h_max 29
_diffrn_reflns_limit_h_min -29
_diffrn_reflns_limit_k_max 14
_diffrn_reflns_limit_k_min -14
_diffrn_reflns_limit_l_max 24
_diffrn_reflns_limit_l_min -23
_diffrn_reflns_number 35651
_diffrn_reflns_point_group_measured_fraction_full 0.999
_diffrn_reflns_point_group_measured_fraction_max 0.999
_diffrn_reflns_theta_full 25.242
_diffrn_reflns_theta_max 33.192
_diffrn_reflns_theta_min 2.669
_diffrn_source 'fine focus sealed tube X-ray source'
_diffrn_source_current '30 mA'
_diffrn_source_voltage '50 kV'
_exptl_absorpt_coefficient_mu 5.062
_exptl_absorpt_correction_T_max 0.7465
_exptl_absorpt_correction_T_min 0.6470
_exptl_absorpt_correction_type multi-scan
_exptl_absorpt_process_details
;
SADABS 2016/2: Krause, L., Herbst-Irmer, R., Sheldrick G.M. & Stalke D. (2015). J. Appl. Cryst. 48, 3-10.
;
_exptl_crystal_colour pink
_exptl_crystal_density_diffrn 2.034
_exptl_crystal_description block
_exptl_crystal_F_000 1316
_exptl_crystal_size_max 0.298
_exptl_crystal_size_mid 0.261
_exptl_crystal_size_min 0.243
_refine_diff_density_max 1.537
_refine_diff_density_min -1.208
_refine_diff_density_rms 0.106
_refine_ls_extinction_coef 0.00027(6)
_refine_ls_extinction_expression Fc^*^=kFc[1+0.001xFc^2^\l^3^/sin(2\q)]^-1/4^
_refine_ls_extinction_method 'SHELXL-2019/2 (Sheldrick 2019)'
_refine_ls_goodness_of_fit_ref 1.180
_refine_ls_hydrogen_treatment constr
_refine_ls_matrix_type full
_refine_ls_number_parameters 133
_refine_ls_number_reflns 4351
_refine_ls_number_restraints 0
_refine_ls_restrained_S_all 1.180
_refine_ls_R_factor_all 0.0170
_refine_ls_R_factor_gt 0.0162
_refine_ls_shift/su_max 0.003
_refine_ls_shift/su_mean 0.000
_refine_ls_structure_factor_coef Fsqd
_refine_ls_weighting_details 'w=1/[\s^2^(Fo^2^)+(0.0165P)^2^+3.0428P] where P=(Fo^2^+2Fc^2^)/3'
_refine_ls_weighting_scheme calc
_refine_ls_wR_factor_gt 0.0399
_refine_ls_wR_factor_ref 0.0403
_reflns_Friedel_coverage 0.000
_reflns_number_gt 4231
_reflns_number_total 4351
_reflns_threshold_expression 'I > 2\s(I)'
_cod_data_source_file d4cc01560f2.cif
_cod_data_source_block MCU_LML_Np_1027_a
_cod_depositor_comments
;
The following automatic conversions were performed:

data name '__computing_data_collection' was replaced with
'_computing_data_collection'.

Automatic conversion script
Id: cif_correct_tags 8170 2020-07-09 18:12:32Z antanas 

 Adding full bibliography for 7133000--7133003.cif.
;
_cod_original_sg_symbol_H-M 'C 2/c'
_cod_database_code 7133000
_shelx_shelxl_version_number 2019/3
_shelx_space_group_comment
;
The symmetry employed for this shelxl refinement is uniquely defined
by the following loop, which should always be used as a source of
symmetry information in preference to the above space-group names.
They are only intended as comments.
;
_shelx_estimated_absorpt_t_min 0.314
_shelx_estimated_absorpt_t_max 0.373

loop_
_space_group_symop_operation_xyz
'x, y, z'
'-x, y, -z+1/2'
'x+1/2, y+1/2, z'
'-x+1/2, y+1/2, -z+1/2'
'-x, -y, -z'
'x, -y, z-1/2'
'-x+1/2, -y+1/2, -z'
'x+1/2, -y+1/2, z-1/2'

loop_
_atom_site_label
_atom_site_type_symbol
_atom_site_fract_x
_atom_site_fract_y
_atom_site_fract_z
_atom_site_U_iso_or_equiv
_atom_site_adp_type
_atom_site_occupancy
_atom_site_site_symmetry_order
_atom_site_calc_flag
_atom_site_refinement_flags_posn
_atom_site_refinement_flags_adp
_atom_site_refinement_flags_occupancy
_atom_site_disorder_assembly
_atom_site_disorder_group
Np1 Np 0.500000 0.64151(2) 0.250000 0.01418(3) Uani 1 2 d S T P . .
Cl1 Cl 0.64173(2) 0.72708(4) 0.27650(3) 0.02232(7) Uani 1 1 d . . . . .
Cl2 Cl 0.41527(3) 0.55581(4) 0.05018(3) 0.02462(8) Uani 1 1 d . . . . .
N1 N 0.55375(9) 0.87143(14) 0.37510(11) 0.0187(2) Uani 1 1 d . . . . .
N2 N 0.41344(9) 0.41349(15) 0.24030(11) 0.0189(2) Uani 1 1 d . . . . .
C1 C 0.49975(10) 0.97673(17) 0.35676(13) 0.0205(3) Uani 1 1 d . . . . .
H1 H 0.441263 0.974928 0.292050 0.025 Uiso 1 1 calc R U . . .
C2 C 0.52508(11) 1.08782(18) 0.42746(15) 0.0235(3) Uani 1 1 d . . . . .
H2 H 0.484700 1.160228 0.410928 0.028 Uiso 1 1 calc R U . . .
C3 C 0.61013(12) 1.09205(19) 0.52271(14) 0.0248(3) Uani 1 1 d . . . . .
H3 H 0.628682 1.165604 0.573503 0.030 Uiso 1 1 calc R U . . .
C4 C 0.66730(11) 0.98587(19) 0.54168(13) 0.0240(3) Uani 1 1 d . . . . .
H4 H 0.726391 0.986499 0.605177 0.029 Uiso 1 1 calc R U . . .
C5 C 0.63687(11) 0.87889(17) 0.46656(14) 0.0214(3) Uani 1 1 d . . . . .
H5 H 0.676654 0.806992 0.480191 0.026 Uiso 1 1 calc R U . . .
C6 C 0.38717(10) 0.40907(18) 0.30306(13) 0.0196(3) Uani 1 1 d . . . . .
H6 H 0.408571 0.478743 0.357301 0.024 Uiso 1 1 calc R U . . .
C7 C 0.33052(11) 0.30804(19) 0.29244(14) 0.0224(3) Uani 1 1 d . . . . .
H7 H 0.313017 0.309971 0.337685 0.027 Uiso 1 1 calc R U . . .
C8 C 0.29978(11) 0.20417(19) 0.21492(15) 0.0245(3) Uani 1 1 d . . . . .
H8 H 0.260400 0.134265 0.205338 0.029 Uiso 1 1 calc R U . . .
C9 C 0.32800(12) 0.20509(18) 0.15191(15) 0.0250(3) Uani 1 1 d . . . . .
H9 H 0.309181 0.134290 0.099092 0.030 Uiso 1 1 calc R U . . .
C10 C 0.38411(11) 0.31059(18) 0.16668(14) 0.0218(3) Uani 1 1 d . . . . .
H10 H 0.402744 0.310116 0.122595 0.026 Uiso 1 1 calc R U . . .

loop_
_atom_site_aniso_label
_atom_site_aniso_U_11
_atom_site_aniso_U_22
_atom_site_aniso_U_33
_atom_site_aniso_U_23
_atom_site_aniso_U_13
_atom_site_aniso_U_12
Np1 0.01126(4) 0.01725(4) 0.01328(4) 0.000 0.00708(3) 0.000
Cl1 0.01590(15) 0.02333(16) 0.02917(18) 0.00320(14) 0.01446(14) 0.00090(12)
Cl2 0.02868(18) 0.02543(17) 0.01596(15) 0.00049(13) 0.01163(14) 0.00300(14)
N1 0.0153(5) 0.0202(6) 0.0161(5) 0.0000(4) 0.0072(5) 0.0004(4)
N2 0.0186(6) 0.0196(6) 0.0196(6) -0.0016(5) 0.0122(5) -0.0004(5)
C1 0.0162(6) 0.0208(7) 0.0195(6) 0.0003(5) 0.0084(5) 0.0011(5)
C2 0.0214(7) 0.0207(7) 0.0258(7) -0.0012(6) 0.0130(6) 0.0007(6)
C3 0.0241(7) 0.0227(7) 0.0236(7) -0.0051(6) 0.0126(6) -0.0040(6)
C4 0.0190(7) 0.0240(7) 0.0184(7) -0.0008(6) 0.0060(6) -0.0028(6)
C5 0.0165(6) 0.0204(7) 0.0203(7) 0.0004(5) 0.0076(6) 0.0003(5)
C6 0.0193(6) 0.0220(7) 0.0194(6) -0.0007(5) 0.0127(6) -0.0015(5)
C7 0.0194(7) 0.0259(7) 0.0232(7) 0.0020(6) 0.0137(6) -0.0016(6)
C8 0.0210(7) 0.0227(7) 0.0271(8) 0.0005(6) 0.0132(6) -0.0035(6)
C9 0.0262(8) 0.0206(7) 0.0258(8) -0.0042(6) 0.0146(7) -0.0030(6)
C10 0.0241(7) 0.0203(7) 0.0240(7) -0.0020(6) 0.0162(6) 0.0000(6)

loop_
_atom_type_symbol
_atom_type_description
_atom_type_scat_dispersion_real
_atom_type_scat_dispersion_imag
_atom_type_scat_source
C C 0.0033 0.0016 'International Tables Vol C Tables 4.2.6.8 and 6.1.1.4'
H H 0.0000 0.0000 'International Tables Vol C Tables 4.2.6.8 and 6.1.1.4'
N N 0.0061 0.0033 'International Tables Vol C Tables 4.2.6.8 and 6.1.1.4'
Cl Cl 0.1484 0.1585 'International Tables Vol C Tables 4.2.6.8 and 6.1.1.4'
Np Np -11.4937 4.1493 'International Tables Vol C Tables 4.2.6.8 and 6.1.1.4'

loop_
_geom_angle_atom_site_label_1
_geom_angle_atom_site_label_2
_geom_angle_atom_site_label_3
_geom_angle
_geom_angle_site_symmetry_1
_geom_angle_site_symmetry_3
_geom_angle_publ_flag
Cl2 Np1 Cl2 143.656(19) . 2_655 ?
Cl2 Np1 Cl1 94.338(13) . 2_655 ?
Cl2 Np1 Cl1 96.775(14) 2_655 2_655 ?
Cl2 Np1 Cl1 96.776(14) . . ?
Cl2 Np1 Cl1 94.340(13) 2_655 . ?
Cl1 Np1 Cl1 143.829(18) 2_655 . ?
Cl2 Np1 N2 74.32(3) . 2_655 ?
Cl2 Np1 N2 76.44(3) 2_655 2_655 ?
Cl1 Np1 N2 143.99(3) 2_655 2_655 ?
Cl1 Np1 N2 72.15(3) . 2_655 ?
Cl2 Np1 N2 76.44(3) . . ?
Cl2 Np1 N2 74.32(3) 2_655 . ?
Cl1 Np1 N2 72.15(3) 2_655 . ?
Cl1 Np1 N2 143.99(3) . . ?
N2 Np1 N2 71.97(6) 2_655 . ?
Cl2 Np1 N1 143.56(3) . . ?
Cl2 Np1 N1 72.79(3) 2_655 . ?
Cl1 Np1 N1 76.39(3) 2_655 . ?
Cl1 Np1 N1 74.29(3) . . ?
N2 Np1 N1 131.89(4) 2_655 . ?
N2 Np1 N1 130.67(4) . . ?
Cl2 Np1 N1 72.79(3) . 2_655 ?
Cl2 Np1 N1 143.56(3) 2_655 2_655 ?
Cl1 Np1 N1 74.29(3) 2_655 2_655 ?
Cl1 Np1 N1 76.39(3) . 2_655 ?
N2 Np1 N1 130.67(4) 2_655 2_655 ?
N2 Np1 N1 131.89(4) . 2_655 ?
N1 Np1 N1 70.77(6) . 2_655 ?
C1 N1 C5 116.79(14) . . ?
C1 N1 Np1 123.26(10) . . ?
C5 N1 Np1 119.69(10) . . ?
C10 N2 C6 116.71(14) . . ?
C10 N2 Np1 124.13(11) . . ?
C6 N2 Np1 118.56(10) . . ?
N1 C1 C2 123.32(15) . . ?
N1 C1 H1 118.3 . . ?
C2 C1 H1 118.3 . . ?
C1 C2 C3 119.24(16) . . ?
C1 C2 H2 120.4 . . ?
C3 C2 H2 120.4 . . ?
C4 C3 C2 118.15(16) . . ?
C4 C3 H3 120.9 . . ?
C2 C3 H3 120.9 . . ?
C5 C4 C3 118.97(15) . . ?
C5 C4 H4 120.5 . . ?
C3 C4 H4 120.5 . . ?
N1 C5 C4 123.48(15) . . ?
N1 C5 H5 118.3 . . ?
C4 C5 H5 118.3 . . ?
N2 C6 C7 123.35(15) . . ?
N2 C6 H6 118.3 . . ?
C7 C6 H6 118.3 . . ?
C8 C7 C6 119.13(16) . . ?
C8 C7 H7 120.4 . . ?
C6 C7 H7 120.4 . . ?
C9 C8 C7 118.19(16) . . ?
C9 C8 H8 120.9 . . ?
C7 C8 H8 120.9 . . ?
C8 C9 C10 119.29(16) . . ?
C8 C9 H9 120.4 . . ?
C10 C9 H9 120.4 . . ?
N2 C10 C9 123.29(16) . . ?
N2 C10 H10 118.4 . . ?
C9 C10 H10 118.4 . . ?

loop_
_geom_bond_atom_site_label_1
_geom_bond_atom_site_label_2
_geom_bond_distance
_geom_bond_site_symmetry_2
_geom_bond_publ_flag
Np1 Cl2 2.6188(4) . ?
Np1 Cl2 2.6188(4) 2_655 ?
Np1 Cl1 2.6269(4) 2_655 ?
Np1 Cl1 2.6270(4) . ?
Np1 N2 2.6857(14) 2_655 ?
Np1 N2 2.6857(14) . ?
Np1 N1 2.6877(14) . ?
Np1 N1 2.6877(14) 2_655 ?
N1 C1 1.344(2) . ?
N1 C5 1.349(2) . ?
N2 C10 1.346(2) . ?
N2 C6 1.349(2) . ?
C1 C2 1.386(2) . ?
C1 H1 0.9500 . ?
C2 C3 1.388(2) . ?
C2 H2 0.9500 . ?
C3 C4 1.388(3) . ?
C3 H3 0.9500 . ?
C4 C5 1.386(2) . ?
C4 H4 0.9500 . ?
C5 H5 0.9500 . ?
C6 C7 1.387(2) . ?
C6 H6 0.9500 . ?
C7 C8 1.386(3) . ?
C7 H7 0.9500 . ?
C8 C9 1.383(3) . ?
C8 H8 0.9500 . ?
C9 C10 1.388(2) . ?
C9 H9 0.9500 . ?
C10 H10 0.9500 . ?

loop_
_geom_torsion_atom_site_label_1
_geom_torsion_atom_site_label_2
_geom_torsion_atom_site_label_3
_geom_torsion_atom_site_label_4
_geom_torsion
_geom_torsion_site_symmetry_1
_geom_torsion_site_symmetry_2
_geom_torsion_site_symmetry_3
_geom_torsion_site_symmetry_4
_geom_torsion_publ_flag
C5 N1 C1 C2 -1.4(3) . . . . ?
Np1 N1 C1 C2 172.67(13) . . . . ?
N1 C1 C2 C3 -0.3(3) . . . . ?
C1 C2 C3 C4 1.8(3) . . . . ?
C2 C3 C4 C5 -1.5(3) . . . . ?
C1 N1 C5 C4 1.8(3) . . . . ?
Np1 N1 C5 C4 -172.57(14) . . . . ?
C3 C4 C5 N1 -0.3(3) . . . . ?
C10 N2 C6 C7 -2.1(2) . . . . ?
Np1 N2 C6 C7 169.42(13) . . . . ?
N2 C6 C7 C8 1.1(3) . . . . ?
C6 C7 C8 C9 0.7(3) . . . . ?
C7 C8 C9 C10 -1.3(3) . . . . ?
C6 N2 C10 C9 1.4(2) . . . . ?
Np1 N2 C10 C9 -169.58(13) . . . . ?
C8 C9 C10 N2 0.3(3) . . . . ?
